data_4083425
loop_
_publ_author_name
'Benjamin, Sophie L.'
'Levason, William'
'Light, Mark E.'
'Reid, Gillian'
'Rogers, Scott M.'

_publ_section_title
;
 Bromostibine Complexes of Iron(II): Hypervalency and Reactivity
;
_journal_issue 11
_journal_name_full Organometallics
_journal_page_first 2693
_journal_paper_doi 10.1021/om500471f
_journal_volume 33
_journal_year 2014
_chemical_formula_moiety 'C10 H17 Br2 Fe O Sb2 +, Br -'
_chemical_formula_structural '((C2H6BrSb)2 (C O) (C5 H5) Fe) Br'
_chemical_formula_sum 'C10 H17 Br3 Fe O Sb2'
_chemical_formula_weight 692.32
_chemical_name_systematic
;
bis-(bromodimethylstibine-Sb)carbonyl(cyclopentadienyl)iron(II) bromide
;
_space_group_IT_number 14
_space_group_name_Hall '-P 2ybc'
_symmetry_cell_setting monoclinic
_symmetry_space_group_name_Hall '-P 2ybc'
_symmetry_space_group_name_H-M 'P 1 21/c 1'
_atom_sites_solution_hydrogens geom
_atom_sites_solution_primary direct
_atom_sites_solution_secondary difmap
_audit_creation_date 2012-06-12
_audit_creation_method 'SHELXL-97  hand edit'
_audit_update_record '2012-06-16  changed Br numbering. mw'
_cell_angle_alpha 90.00
_cell_angle_beta 92.848(7)
_cell_angle_gamma 90.00
_cell_formula_units_Z 4
_cell_length_a 7.2336(12)
_cell_length_b 9.4231(12)
_cell_length_c 25.906(7)
_cell_measurement_reflns_used 7868
_cell_measurement_temperature 120(2)
_cell_measurement_theta_max 27.4
_cell_measurement_theta_min 3.2
_cell_volume 1763.6(6)
_computing_cell_refinement 'CrystalClear-SM Expert 2.0 r7 (Rigaku, 2011)'
_computing_data_collection 'CrystalClear-SM Expert 2.0 r7 (Rigaku, 2011)'
_computing_data_reduction 'CrystalClear-SM Expert 2.0 r7 (Rigaku, 2011)'
_computing_structure_refinement 'SHELXL-97 (Sheldrick, 2008)'
_computing_structure_solution 'SHELXS-97 (Sheldrick, 1997)'
_diffrn_ambient_temperature 120(2)
_diffrn_detector 'Image plate'
_diffrn_detector_area_resol_mean 10
_diffrn_detector_type 'Rigaku Curved Fujifilm '
_diffrn_measured_fraction_theta_full 0.991
_diffrn_measured_fraction_theta_max 0.991
_diffrn_measurement_device 'three-circle quarter \c diffractometer'
_diffrn_measurement_device_type 'Rigaku R-AXIS SPIDER IP'
_diffrn_measurement_method 'profile data from oscillation \w-scans'
_diffrn_measurement_specimen_support 'MiTeGen micromount'
_diffrn_radiation_collimation '0.3 mm'
_diffrn_radiation_monochromator graphite
_diffrn_radiation_type MoK\a
_diffrn_radiation_wavelength 0.71073
_diffrn_radiation_xray_symbol K-L~2,3~
_diffrn_reflns_av_R_equivalents 0.0283
_diffrn_reflns_av_sigmaI/netI 0.0358
_diffrn_reflns_limit_h_max 8
_diffrn_reflns_limit_h_min -8
_diffrn_reflns_limit_k_max 10
_diffrn_reflns_limit_k_min -11
_diffrn_reflns_limit_l_max 31
_diffrn_reflns_limit_l_min -25
_diffrn_reflns_number 8737
_diffrn_reflns_theta_full 26.00
_diffrn_reflns_theta_max 26.00
_diffrn_reflns_theta_min 3.16
_diffrn_source 'Sealed X-Ray tube'
_diffrn_source_current 40
_diffrn_source_power 2
_diffrn_source_size '12 mm x 0.4 mm long fine-focus'
_diffrn_source_target Mo
_diffrn_source_voltage 50
_diffrn_standards_number 0
_exptl_absorpt_coefficient_mu 10.634
_exptl_absorpt_correction_T_max 1.000
_exptl_absorpt_correction_T_min 0.438
_exptl_absorpt_correction_type multi-scan
_exptl_absorpt_process_details
;
Jacobson, R. (1998). REQAB. Private communication to the 
Rigaku Corporation, Tokyo, Japan.
;
_exptl_crystal_colour orange
_exptl_crystal_density_diffrn 2.607
_exptl_crystal_density_method 'not measured'
_exptl_crystal_description block
_exptl_crystal_F_000 1272
_exptl_crystal_size_max 0.30
_exptl_crystal_size_mid 0.21
_exptl_crystal_size_min 0.15
_refine_diff_density_max 0.908
_refine_diff_density_min -1.074
_refine_diff_density_rms 0.184
_refine_ls_extinction_method none
_refine_ls_goodness_of_fit_ref 1.109
_refine_ls_hydrogen_treatment constr
_refine_ls_matrix_type full
_refine_ls_number_parameters 158
_refine_ls_number_reflns 3434
_refine_ls_number_restraints 0
_refine_ls_restrained_S_all 1.109
_refine_ls_R_factor_all 0.0356
_refine_ls_R_factor_gt 0.0266
_refine_ls_shift/su_max 0.001
_refine_ls_shift/su_mean 0.000
_refine_ls_structure_factor_coef Fsqd
_refine_ls_weighting_details 'w=1/[\s^2^(Fo^2^)+(0.0235P)^2^+3.7770P] where P=(Fo^2^+2Fc^2^)/3'
_refine_ls_weighting_scheme calc
_refine_ls_wR_factor_gt 0.0568
_refine_ls_wR_factor_ref 0.0618
_reflns_number_gt 2964
_reflns_number_total 3434
_reflns_threshold_expression I>2sigma(I)
_cod_data_source_file om500471f_si_002.cif
_cod_data_source_block 12slbs202x
_cod_depositor_comments
;
The following automatic conversions were performed:

'_symmetry_cell_setting' value 'Monoclinic' changed to 'monoclinic'
according to
/usr/data/users/saulius/crontab/automatic-downloads/rss-feeds/ACS/lib/dictionaries/cif_core.dic
dictionary named 'cif_core.dic' version 2.4.2 from 2011-04-26.

Automatic conversion script
Id: cif_fix_values 2281 2013-09-26 08:29:07Z andrius 

 Adding full bibliography for 4083423--4083425.cif.
;
_cod_original_cell_volume 1763.7(6)
_cod_original_sg_symbol_H-M P21/c
_cod_database_code 4083425

loop_
_symmetry_equiv_pos_as_xyz
'x, y, z'
'-x, y+1/2, -z+1/2'
'-x, -y, -z'
'x, -y-1/2, z-1/2'

loop_
_atom_site_label
_atom_site_type_symbol
_atom_site_fract_x
_atom_site_fract_y
_atom_site_fract_z
_atom_site_U_iso_or_equiv
_atom_site_adp_type
_atom_site_occupancy
_atom_site_symmetry_multiplicity
_atom_site_calc_flag
_atom_site_refinement_flags
Sb1 Sb 0.31652(4) 0.36592(3) 0.090400(12) 0.01486(9) Uani 1 1 d .
Sb2 Sb 0.16613(4) 0.01442(3) 0.122445(12) 0.01378(9) Uani 1 1 d .
Br1 Br 0.59622(7) 0.53259(5) 0.12053(2) 0.02182(13) Uani 1 1 d .
Br2 Br 0.26261(7) -0.17749(6) 0.19146(2) 0.02422(13) Uani 1 1 d .
Br3 Br 0.01693(8) 0.19938(6) 0.03633(2) 0.02759(14) Uani 1 1 d .
Fe1 Fe 0.26492(8) 0.23105(7) 0.16987(3) 0.01069(15) Uani 1 1 d .
O1 O 0.6436(5) 0.1282(4) 0.18024(15) 0.0272(9) Uani 1 1 d .
C1 C 0.1480(7) 0.5419(5) 0.0679(2) 0.0251(12) Uani 1 1 d .
H1A H 0.1704 0.5675 0.0320 0.038 Uiso 1 1 calc R
H1B H 0.1785 0.6227 0.0905 0.038 Uiso 1 1 calc R
H1C H 0.0174 0.5167 0.0706 0.038 Uiso 1 1 calc R
C2 C 0.4655(8) 0.3007(6) 0.0262(2) 0.0296(13) Uani 1 1 d .
H2A H 0.4531 0.3726 -0.0010 0.044 Uiso 1 1 calc R
H2B H 0.4160 0.2101 0.0131 0.044 Uiso 1 1 calc R
H2C H 0.5965 0.2892 0.0369 0.044 Uiso 1 1 calc R
C3 C -0.0987(7) -0.0823(6) 0.1108(2) 0.0274(13) Uani 1 1 d .
H3A H -0.1919 -0.0091 0.1028 0.041 Uiso 1 1 calc R
H3B H -0.1299 -0.1328 0.1423 0.041 Uiso 1 1 calc R
H3C H -0.0960 -0.1496 0.0820 0.041 Uiso 1 1 calc R
C4 C 0.3407(7) -0.0736(5) 0.06724(19) 0.0192(11) Uani 1 1 d .
H4A H 0.4177 -0.1482 0.0836 0.029 Uiso 1 1 calc R
H4B H 0.4203 0.0009 0.0541 0.029 Uiso 1 1 calc R
H4C H 0.2647 -0.1142 0.0386 0.029 Uiso 1 1 calc R
C5 C 0.4927(7) 0.1704(5) 0.17516(19) 0.0174(11) Uani 1 1 d .
C6 C 0.0552(7) 0.1964(6) 0.22116(19) 0.0200(11) Uani 1 1 d .
H6 H -0.0175 0.1128 0.2229 0.024 Uiso 1 1 calc R
C7 C 0.2239(8) 0.2210(7) 0.2486(2) 0.0288(13) Uani 1 1 d .
H7 H 0.2858 0.1565 0.2717 0.035 Uiso 1 1 calc R
C8 C 0.2866(8) 0.3590(6) 0.2359(2) 0.0315(14) Uani 1 1 d .
H8 H 0.3972 0.4036 0.2489 0.038 Uiso 1 1 calc R
C9 C 0.1530(7) 0.4173(6) 0.2003(2) 0.0245(12) Uani 1 1 d .
H9 H 0.1577 0.5091 0.1853 0.029 Uiso 1 1 calc R
C10 C 0.0114(6) 0.3163(6) 0.19063(19) 0.0205(11) Uani 1 1 d .
H10 H -0.0943 0.3273 0.1677 0.025 Uiso 1 1 calc R

loop_
_atom_site_aniso_label
_atom_site_aniso_U_11
_atom_site_aniso_U_22
_atom_site_aniso_U_33
_atom_site_aniso_U_23
_atom_site_aniso_U_13
_atom_site_aniso_U_12
Sb1 0.01941(17) 0.01175(17) 0.01354(17) 0.00186(13) 0.00213(13) 0.00174(13)
Sb2 0.01350(16) 0.01177(17) 0.01615(18) -0.00392(13) 0.00154(12) -0.00198(13)
Br1 0.0211(3) 0.0180(3) 0.0261(3) 0.0004(2) -0.0016(2) -0.0046(2)
Br2 0.0336(3) 0.0146(3) 0.0244(3) 0.0055(2) 0.0009(2) -0.0021(2)
Br3 0.0355(3) 0.0209(3) 0.0247(3) -0.0005(2) -0.0155(2) 0.0003(2)
Fe1 0.0116(3) 0.0101(3) 0.0104(3) -0.0015(3) 0.0010(3) 0.0001(3)
O1 0.0152(18) 0.028(2) 0.038(2) 0.0021(18) -0.0020(16) 0.0020(16)
C1 0.028(3) 0.014(3) 0.032(3) 0.004(2) -0.008(2) 0.003(2)
C2 0.041(3) 0.024(3) 0.024(3) 0.001(3) 0.013(3) 0.003(3)
C3 0.021(3) 0.028(3) 0.033(3) -0.008(3) 0.001(2) -0.009(2)
C4 0.022(3) 0.018(3) 0.018(3) -0.006(2) 0.006(2) -0.001(2)
C5 0.019(3) 0.017(3) 0.016(3) -0.002(2) -0.001(2) -0.005(2)
C6 0.023(3) 0.020(3) 0.018(3) -0.001(2) 0.009(2) 0.001(2)
C7 0.034(3) 0.040(4) 0.013(3) 0.005(3) 0.003(2) 0.017(3)
C8 0.027(3) 0.043(4) 0.024(3) -0.027(3) 0.004(2) -0.005(3)
C9 0.035(3) 0.014(3) 0.026(3) -0.005(2) 0.014(2) 0.003(2)
C10 0.014(2) 0.028(3) 0.020(3) -0.003(2) 0.007(2) 0.008(2)

loop_
_atom_type_symbol
_atom_type_description
_atom_type_scat_dispersion_real
_atom_type_scat_dispersion_imag
_atom_type_scat_source
C C 0.0033 0.0016 'International Tables Vol C Tables 4.2.6.8 and 6.1.1.4'
H H 0.0000 0.0000 'International Tables Vol C Tables 4.2.6.8 and 6.1.1.4'
O O 0.0106 0.0060 'International Tables Vol C Tables 4.2.6.8 and 6.1.1.4'
Fe Fe 0.3463 0.8444 'International Tables Vol C Tables 4.2.6.8 and 6.1.1.4'
Br Br -0.2901 2.4595 'International Tables Vol C Tables 4.2.6.8 and 6.1.1.4'
Sb Sb -0.5866 1.5461 'International Tables Vol C Tables 4.2.6.8 and 6.1.1.4'

loop_
_geom_angle_atom_site_label_1
_geom_angle_atom_site_label_2
_geom_angle_atom_site_label_3
_geom_angle
C2 Sb1 C1 108.6(2)
C2 Sb1 Fe1 127.63(16)
C1 Sb1 Fe1 121.61(16)
C2 Sb1 Br1 89.56(16)
C1 Sb1 Br1 92.15(14)
Fe1 Sb1 Br1 101.82(2)
C2 Sb1 Br3 82.20(16)
C1 Sb1 Br3 83.54(14)
Fe1 Sb1 Br3 89.10(2)
Br1 Sb1 Br3 168.92(2)
C4 Sb2 C3 107.4(2)
C4 Sb2 Fe1 119.40(14)
C3 Sb2 Fe1 131.32(15)
C4 Sb2 Br2 92.46(14)
C3 Sb2 Br2 90.47(16)
Fe1 Sb2 Br2 99.83(3)
C4 Sb2 Br3 85.98(14)
C3 Sb2 Br3 81.68(16)
Fe1 Sb2 Br3 88.52(2)
Br2 Sb2 Br3 171.12(2)
Sb1 Br3 Sb2 74.229(18)
C5 Fe1 C7 95.1(2)
C5 Fe1 C6 127.7(2)
C7 Fe1 C6 39.3(2)
C5 Fe1 C8 95.3(2)
C7 Fe1 C8 39.8(2)
C6 Fe1 C8 66.3(2)
C5 Fe1 C10 160.2(2)
C7 Fe1 C10 66.2(2)
C6 Fe1 C10 39.2(2)
C8 Fe1 C10 66.5(2)
C5 Fe1 C9 128.6(2)
C7 Fe1 C9 66.0(2)
C6 Fe1 C9 65.6(2)
C8 Fe1 C9 39.4(2)
C10 Fe1 C9 39.3(2)
C5 Fe1 Sb1 93.04(17)
C7 Fe1 Sb1 151.49(17)
C6 Fe1 Sb1 139.13(14)
C8 Fe1 Sb1 112.19(18)
C10 Fe1 Sb1 100.81(15)
C9 Fe1 Sb1 87.68(15)
C5 Fe1 Sb2 90.98(16)
C7 Fe1 Sb2 113.50(18)
C6 Fe1 Sb2 89.20(15)
C8 Fe1 Sb2 153.01(17)
C10 Fe1 Sb2 102.07(15)
C9 Fe1 Sb2 140.27(15)
Sb1 Fe1 Sb2 93.60(3)
Sb1 C1 H1A 109.5
Sb1 C1 H1B 109.5
H1A C1 H1B 109.5
Sb1 C1 H1C 109.5
H1A C1 H1C 109.5
H1B C1 H1C 109.5
Sb1 C2 H2A 109.5
Sb1 C2 H2B 109.5
H2A C2 H2B 109.5
Sb1 C2 H2C 109.5
H2A C2 H2C 109.5
H2B C2 H2C 109.5
Sb2 C3 H3A 109.5
Sb2 C3 H3B 109.5
H3A C3 H3B 109.5
Sb2 C3 H3C 109.5
H3A C3 H3C 109.5
H3B C3 H3C 109.5
Sb2 C4 H4A 109.5
Sb2 C4 H4B 109.5
H4A C4 H4B 109.5
Sb2 C4 H4C 109.5
H4A C4 H4C 109.5
H4B C4 H4C 109.5
O1 C5 Fe1 177.8(5)
C7 C6 C10 108.6(5)
C7 C6 Fe1 69.8(3)
C10 C6 Fe1 70.6(3)
C7 C6 H6 125.7
C10 C6 H6 125.7
Fe1 C6 H6 125.5
C6 C7 C8 108.3(5)
C6 C7 Fe1 70.9(3)
C8 C7 Fe1 70.7(3)
C6 C7 H7 125.8
C8 C7 H7 125.8
Fe1 C7 H7 124.2
C9 C8 C7 106.9(5)
C9 C8 Fe1 70.6(3)
C7 C8 Fe1 69.5(3)
C9 C8 H8 126.6
C7 C8 H8 126.6
Fe1 C8 H8 124.9
C10 C9 C8 108.7(5)
C10 C9 Fe1 70.2(3)
C8 C9 Fe1 69.9(3)
C10 C9 H9 125.7
C8 C9 H9 125.7
Fe1 C9 H9 125.8
C6 C10 C9 107.5(5)
C6 C10 Fe1 70.2(3)
C9 C10 Fe1 70.6(3)
C6 C10 H10 126.2
C9 C10 H10 126.2
Fe1 C10 H10 124.6

loop_
_geom_bond_atom_site_label_1
_geom_bond_atom_site_label_2
_geom_bond_distance
Sb1 C2 2.117(5)
Sb1 C1 2.123(5)
Sb1 Fe1 2.4635(9)
Sb1 Br1 2.6481(6)
Sb1 Br3 2.9698(7)
Sb2 C4 2.123(5)
Sb2 C3 2.129(5)
Sb2 Fe1 2.4698(8)
Sb2 Br2 2.6135(7)
Sb2 Br3 2.9901(8)
Fe1 C5 1.743(5)
Fe1 C7 2.077(5)
Fe1 C6 2.091(5)
Fe1 C8 2.093(5)
Fe1 C10 2.097(5)
Fe1 C9 2.102(5)
O1 C5 1.163(6)
C1 H1A 0.9800
C1 H1B 0.9800
C1 H1C 0.9800
C2 H2A 0.9800
C2 H2B 0.9800
C2 H2C 0.9800
C3 H3A 0.9800
C3 H3B 0.9800
C3 H3C 0.9800
C4 H4A 0.9800
C4 H4B 0.9800
C4 H4C 0.9800
C6 C7 1.400(7)
C6 C10 1.406(7)
C6 H6 0.9500
C7 C8 1.421(8)
C7 H7 0.9500
C8 C9 1.414(8)
C8 H8 0.9500
C9 C10 1.411(7)
C9 H9 0.9500
C10 H10 0.9500
